data_4132156
loop_
_publ_author_name
'Hartrampf, Nina'
'Winter, Nils'
'Pupo, Gabriele'
'Stoltz, Brian M.'
'Trauner, Dirk'

_publ_section_title
;
 Total Synthesis of the Norhasubanan Alkaloid Stephadiamine.
;
_journal_issue 28
_journal_name_full 'Journal of the American Chemical Society'
_journal_page_first 8675
_journal_page_last 8680
_journal_paper_doi 10.1021/jacs.8b01918
_journal_volume 140
_journal_year 2018
_chemical_formula_moiety 'C19 H22 O6'
_chemical_formula_sum 'C19 H22 O6'
_chemical_formula_weight 346.36
_space_group_crystal_system monoclinic
_space_group_IT_number 14
_space_group_name_Hall '-P 2ybc'
_space_group_name_H-M_alt 'P 1 21/c 1'
_atom_sites_solution_hydrogens geom
_audit_block_code C19H22O6_rv320_trauner
_audit_creation_method SHELXL-2014
_audit_update_record 13-Feb-18
_cell_angle_alpha 90
_cell_angle_beta 94.6825(16)
_cell_angle_gamma 90
_cell_formula_units_Z 4
_cell_length_a 8.9536(5)
_cell_length_b 13.8303(7)
_cell_length_c 13.3248(6)
_cell_measurement_reflns_used 121
_cell_measurement_temperature 173(2)
_cell_measurement_theta_max 30.3637
_cell_measurement_theta_min 3.6566
_cell_volume 1644.52(14)
_computing_cell_refinement 'APEX2 v2012.4-3 (Bruker AXS)'
_computing_data_collection 'APEX3 v2016.5-0, Bruker AXS (2016)'
_computing_data_reduction 'SAINT V8.18C (Bruker AXS Inc., 2011)'
_computing_structure_refinement 'SHELXL-2014 (Sheldrick, 2014)'
_computing_structure_solution
;
A. Altomare, M. C. Burla, M. Camalli, G. L. Cascarano, C. Giacovazzo, A.
Guagliardi, A. G. G. Moliterni, G. Polidori, R. Spagna: SIR97: a new tool for
crystal structure determination and refinement; J. Appl. Crystallogr. 1999,
32, 115-119.
;
_diffrn_ambient_temperature 173(2)
_diffrn_detector_area_resol_mean 10.4167
_diffrn_measured_fraction_theta_full 0.996
_diffrn_measured_fraction_theta_max 0.995
_diffrn_measurement_device 'fixed-chi three-circle diffractometer'
_diffrn_measurement_device_type 'Bruker D8 Venture TXS'
_diffrn_measurement_method 'mix of phi and omega scans'
_diffrn_radiation_collimation 'focusing mirrors'
_diffrn_radiation_monochromator 'focusing mirrors'
_diffrn_radiation_type MoK\a
_diffrn_radiation_wavelength 0.71073
_diffrn_reflns_av_R_equivalents 0.0386
_diffrn_reflns_av_unetI/netI 0.0186
_diffrn_reflns_Laue_measured_fraction_full 0.996
_diffrn_reflns_Laue_measured_fraction_max 0.995
_diffrn_reflns_limit_h_max 11
_diffrn_reflns_limit_h_min -11
_diffrn_reflns_limit_k_max 17
_diffrn_reflns_limit_k_min -17
_diffrn_reflns_limit_l_max 15
_diffrn_reflns_limit_l_min -16
_diffrn_reflns_number 32974
_diffrn_reflns_point_group_measured_fraction_full 0.996
_diffrn_reflns_point_group_measured_fraction_max 0.995
_diffrn_reflns_theta_full 25.240
_diffrn_reflns_theta_max 26.42
_diffrn_reflns_theta_min 3.210
_diffrn_source 'rotating anode (TXS)'
_diffrn_source_current 50
_diffrn_source_power 2.5
_diffrn_source_type 'Bruker TXS'
_diffrn_source_voltage 50
_exptl_absorpt_coefficient_mu 0.104
_exptl_absorpt_correction_T_max 0.9585
_exptl_absorpt_correction_T_min 0.9257
_exptl_absorpt_correction_type multi-scan
_exptl_absorpt_process_details 'SADABS V2012/1 (Bruker AXS Inc.)'
_exptl_crystal_colour colourless
_exptl_crystal_density_diffrn 1.399
_exptl_crystal_density_method 'not measured'
_exptl_crystal_description block
_exptl_crystal_F_000 736
_exptl_crystal_size_max 0.182
_exptl_crystal_size_mid 0.095
_exptl_crystal_size_min 0.054
_refine_diff_density_max 0.323
_refine_diff_density_min -0.212
_refine_diff_density_rms 0.041
_refine_ls_extinction_method none
_refine_ls_goodness_of_fit_ref 1.029
_refine_ls_hydrogen_treatment constr
_refine_ls_matrix_type full
_refine_ls_number_parameters 229
_refine_ls_number_reflns 3350
_refine_ls_number_restraints 0
_refine_ls_restrained_S_all 1.029
_refine_ls_R_factor_all 0.0490
_refine_ls_R_factor_gt 0.0378
_refine_ls_shift/su_max 0.000
_refine_ls_shift/su_mean 0.000
_refine_ls_structure_factor_coef Fsqd
_refine_ls_weighting_details 'w=1/[\s^2^(Fo^2^)+(0.0414P)^2^+0.9448P] where P=(Fo^2^+2Fc^2^)/3'
_refine_ls_weighting_scheme calc
_refine_ls_wR_factor_gt 0.0915
_refine_ls_wR_factor_ref 0.0984
_reflns_Friedel_coverage 0.000
_reflns_number_gt 2795
_reflns_number_total 3350
_reflns_threshold_expression 'I > 2\s(I)'
_cod_data_source_file ja8b01918_si_002.cif
_cod_data_source_block rv320
_cod_original_sg_symbol_H-M 'P 21/c'
_cod_database_code 4132156
_shelx_space_group_comment
;
The symmetry employed for this shelxl refinement is uniquely defined
by the following loop, which should always be used as a source of
symmetry information in preference to the above space-group names.
They are only intended as comments.
;
_shelxl_version_number 2014-3

loop_
_space_group_symop_operation_xyz
'x, y, z'
'-x, y+1/2, -z+1/2'
'-x, -y, -z'
'x, -y-1/2, z-1/2'

loop_
_atom_site_label
_atom_site_type_symbol
_atom_site_fract_x
_atom_site_fract_y
_atom_site_fract_z
_atom_site_U_iso_or_equiv
_atom_site_adp_type
_atom_site_occupancy
_atom_site_site_symmetry_order
_atom_site_calc_flag
_atom_site_refinement_flags_posn
_atom_site_refinement_flags_adp
C1 C 0.64012(17) 0.36602(11) 0.50561(11) 0.0251(3) Uani 1 1 d . .
C2 C 0.50197(18) 0.33769(10) 0.55588(11) 0.0254(3) Uani 1 1 d . .
H2A H 0.4132 0.3730 0.5257 0.030 Uiso 1 1 calc R U
H2B H 0.5145 0.3523 0.6288 0.030 Uiso 1 1 calc R U
C3 C 0.48368(15) 0.22800(10) 0.53829(10) 0.0193(3) Uani 1 1 d . .
C4 C 0.64581(15) 0.19802(10) 0.51580(10) 0.0197(3) Uani 1 1 d . .
C5 C 0.74233(16) 0.16454(11) 0.60778(11) 0.0232(3) Uani 1 1 d . .
H5A H 0.7587 0.2190 0.6557 0.028 Uiso 1 1 calc R U
H5B H 0.8412 0.1435 0.5876 0.028 Uiso 1 1 calc R U
C6 C 0.66802(17) 0.08122(11) 0.65907(11) 0.0253(3) Uani 1 1 d . .
H6A H 0.6630 0.0242 0.6140 0.030 Uiso 1 1 calc R U
H6B H 0.7295 0.0636 0.7215 0.030 Uiso 1 1 calc R U
C7 C 0.51195(16) 0.10721(10) 0.68472(10) 0.0216(3) Uani 1 1 d . .
C8 C 0.42603(16) 0.17572(10) 0.62816(10) 0.0193(3) Uani 1 1 d . .
C9 C 0.28094(16) 0.19642(10) 0.65361(10) 0.0227(3) Uani 1 1 d . .
C10 C 0.22087(17) 0.14948(11) 0.73425(11) 0.0258(3) Uani 1 1 d . .
C11 C 0.30781(18) 0.08344(11) 0.79115(11) 0.0272(3) Uani 1 1 d . .
H11 H 0.2689 0.0521 0.8469 0.033 Uiso 1 1 calc R U
C12 C 0.45170(18) 0.06344(10) 0.76629(11) 0.0253(3) Uani 1 1 d . .
H12 H 0.5110 0.0185 0.8061 0.030 Uiso 1 1 calc R U
C13 C 0.38513(16) 0.20155(11) 0.43997(10) 0.0234(3) Uani 1 1 d . .
H13A H 0.3180 0.1467 0.4524 0.028 Uiso 1 1 calc R U
H13B H 0.3229 0.2575 0.4164 0.028 Uiso 1 1 calc R U
C14 C 0.49229(16) 0.17392(11) 0.36164(10) 0.0233(3) Uani 1 1 d . .
H14A H 0.4459 0.1262 0.3133 0.028 Uiso 1 1 calc R U
H14B H 0.5227 0.2315 0.3242 0.028 Uiso 1 1 calc R U
C15 C 0.62537(16) 0.13024(10) 0.42387(10) 0.0199(3) Uani 1 1 d . .
H15 H 0.5967 0.0646 0.4473 0.024 Uiso 1 1 calc R U
C16 C 0.76360(16) 0.12098(10) 0.36722(11) 0.0224(3) Uani 1 1 d . .
C17 C 0.1349(2) 0.34255(13) 0.63974(13) 0.0375(4) Uani 1 1 d . .
H17A H 0.0354 0.3263 0.6605 0.056 Uiso 1 1 calc R U
H17B H 0.1263 0.3966 0.5920 0.056 Uiso 1 1 calc R U
H17C H 0.2007 0.3611 0.6990 0.056 Uiso 1 1 calc R U
C18 C 0.0187(2) 0.13838(14) 0.84101(13) 0.0387(4) Uani 1 1 d . .
H18A H 0.0189 0.0675 0.8408 0.058 Uiso 1 1 calc R U
H18B H -0.0841 0.1618 0.8445 0.058 Uiso 1 1 calc R U
H18C H 0.0816 0.1620 0.8995 0.058 Uiso 1 1 calc R U
C19 C 1.01234(19) 0.06422(14) 0.37669(14) 0.0404(4) Uani 1 1 d . .
H19A H 0.9993 0.0263 0.3145 0.061 Uiso 1 1 calc R U
H19B H 1.0858 0.0323 0.4242 0.061 Uiso 1 1 calc R U
H19C H 1.0481 0.1291 0.3615 0.061 Uiso 1 1 calc R U
O1 O 0.71446(11) 0.28604(7) 0.47966(8) 0.0253(2) Uani 1 1 d . .
O2 O 0.68621(14) 0.44549(8) 0.48899(9) 0.0358(3) Uani 1 1 d . .
O3 O 0.19674(12) 0.26010(8) 0.59241(8) 0.0292(3) Uani 1 1 d . .
O4 O 0.07624(12) 0.17310(9) 0.75094(8) 0.0358(3) Uani 1 1 d . .
O5 O 0.87053(12) 0.07145(8) 0.42090(8) 0.0322(3) Uani 1 1 d . .
O6 O 0.77826(13) 0.15362(9) 0.28532(8) 0.0347(3) Uani 1 1 d . .

loop_
_atom_site_aniso_label
_atom_site_aniso_U_11
_atom_site_aniso_U_22
_atom_site_aniso_U_33
_atom_site_aniso_U_23
_atom_site_aniso_U_13
_atom_site_aniso_U_12
C1 0.0318(8) 0.0205(7) 0.0227(7) -0.0014(6) -0.0005(6) 0.0004(6)
C2 0.0331(8) 0.0187(7) 0.0249(7) -0.0012(6) 0.0065(6) 0.0038(6)
C3 0.0219(7) 0.0190(7) 0.0171(6) -0.0001(5) 0.0019(5) 0.0041(5)
C4 0.0215(7) 0.0179(7) 0.0199(7) -0.0007(5) 0.0033(5) 0.0002(5)
C5 0.0212(7) 0.0258(7) 0.0221(7) -0.0044(6) -0.0010(6) 0.0033(6)
C6 0.0287(8) 0.0248(8) 0.0218(7) 0.0015(6) -0.0016(6) 0.0074(6)
C7 0.0281(8) 0.0180(7) 0.0181(7) -0.0023(5) -0.0006(6) 0.0014(6)
C8 0.0243(7) 0.0179(7) 0.0156(6) -0.0029(5) 0.0008(5) -0.0005(5)
C9 0.0261(7) 0.0231(7) 0.0184(7) -0.0020(6) -0.0002(6) 0.0020(6)
C10 0.0269(8) 0.0285(8) 0.0224(7) -0.0051(6) 0.0041(6) -0.0034(6)
C11 0.0387(9) 0.0238(8) 0.0196(7) -0.0002(6) 0.0060(6) -0.0055(6)
C12 0.0375(9) 0.0181(7) 0.0197(7) 0.0003(6) -0.0007(6) 0.0018(6)
C13 0.0233(7) 0.0280(8) 0.0185(7) 0.0003(6) -0.0003(6) 0.0041(6)
C14 0.0263(8) 0.0254(7) 0.0179(7) -0.0009(6) 0.0007(6) 0.0023(6)
C15 0.0241(7) 0.0179(7) 0.0179(7) -0.0001(5) 0.0023(5) 0.0008(5)
C16 0.0262(8) 0.0189(7) 0.0223(7) -0.0018(6) 0.0036(6) 0.0016(6)
C17 0.0386(9) 0.0389(10) 0.0359(9) 0.0005(8) 0.0092(7) 0.0161(8)
C18 0.0345(9) 0.0527(11) 0.0306(9) -0.0021(8) 0.0130(7) -0.0119(8)
C19 0.0281(9) 0.0537(11) 0.0410(10) 0.0085(9) 0.0130(7) 0.0147(8)
O1 0.0272(5) 0.0193(5) 0.0302(6) -0.0015(4) 0.0073(4) -0.0024(4)
O2 0.0460(7) 0.0204(6) 0.0415(7) 0.0004(5) 0.0070(5) -0.0061(5)
O3 0.0284(6) 0.0373(6) 0.0223(5) 0.0018(5) 0.0036(4) 0.0139(5)
O4 0.0268(6) 0.0527(8) 0.0292(6) 0.0039(5) 0.0100(5) 0.0010(5)
O5 0.0289(6) 0.0402(7) 0.0287(6) 0.0076(5) 0.0101(5) 0.0123(5)
O6 0.0374(6) 0.0418(7) 0.0264(6) 0.0093(5) 0.0110(5) 0.0075(5)

loop_
_atom_type_symbol
_atom_type_description
_atom_type_scat_dispersion_real
_atom_type_scat_dispersion_imag
_atom_type_scat_source
C C 0.0033 0.0016 'International Tables Vol C Tables 4.2.6.8 and 6.1.1.4'
H H 0.0000 0.0000 'International Tables Vol C Tables 4.2.6.8 and 6.1.1.4'
O O 0.0106 0.0060 'International Tables Vol C Tables 4.2.6.8 and 6.1.1.4'

loop_
_geom_angle_atom_site_label_1
_geom_angle_atom_site_label_2
_geom_angle_atom_site_label_3
_geom_angle
O2 C1 O1 121.23(14)
O2 C1 C2 128.85(14)
O1 C1 C2 109.92(12)
C1 C2 C3 105.62(11)
C1 C2 H2A 110.6
C3 C2 H2A 110.6
C1 C2 H2B 110.6
C3 C2 H2B 110.6
H2A C2 H2B 108.7
C8 C3 C2 112.70(11)
C8 C3 C13 110.09(11)
C2 C3 C13 113.81(12)
C8 C3 C4 113.85(11)
C2 C3 C4 101.63(11)
C13 C3 C4 104.31(10)
O1 C4 C5 107.08(11)
O1 C4 C15 105.68(10)
C5 C4 C15 118.71(12)
O1 C4 C3 105.32(10)
C5 C4 C3 113.83(11)
C15 C4 C3 105.19(11)
C4 C5 C6 110.73(12)
C4 C5 H5A 109.5
C6 C5 H5A 109.5
C4 C5 H5B 109.5
C6 C5 H5B 109.5
H5A C5 H5B 108.1
C7 C6 C5 111.63(12)
C7 C6 H6A 109.3
C5 C6 H6A 109.3
C7 C6 H6B 109.3
C5 C6 H6B 109.3
H6A C6 H6B 108.0
C12 C7 C8 118.93(13)
C12 C7 C6 119.92(13)
C8 C7 C6 121.15(12)
C9 C8 C7 119.21(13)
C9 C8 C3 118.30(12)
C7 C8 C3 122.48(12)
O3 C9 C8 117.41(12)
O3 C9 C10 121.56(13)
C8 C9 C10 120.92(13)
O4 C10 C11 124.35(14)
O4 C10 C9 116.18(14)
C11 C10 C9 119.47(14)
C12 C11 C10 119.55(14)
C12 C11 H11 120.2
C10 C11 H11 120.2
C11 C12 C7 121.87(14)
C11 C12 H12 119.1
C7 C12 H12 119.1
C14 C13 C3 106.81(11)
C14 C13 H13A 110.4
C3 C13 H13A 110.4
C14 C13 H13B 110.4
C3 C13 H13B 110.4
H13A C13 H13B 108.6
C15 C14 C13 103.62(11)
C15 C14 H14A 111.0
C13 C14 H14A 111.0
C15 C14 H14B 111.0
C13 C14 H14B 111.0
H14A C14 H14B 109.0
C16 C15 C14 113.57(11)
C16 C15 C4 113.62(12)
C14 C15 C4 103.22(11)
C16 C15 H15 108.7
C14 C15 H15 108.7
C4 C15 H15 108.7
O6 C16 O5 123.62(13)
O6 C16 C15 125.44(13)
O5 C16 C15 110.93(12)
O3 C17 H17A 109.5
O3 C17 H17B 109.5
H17A C17 H17B 109.5
O3 C17 H17C 109.5
H17A C17 H17C 109.5
H17B C17 H17C 109.5
O4 C18 H18A 109.5
O4 C18 H18B 109.5
H18A C18 H18B 109.5
O4 C18 H18C 109.5
H18A C18 H18C 109.5
H18B C18 H18C 109.5
O5 C19 H19A 109.5
O5 C19 H19B 109.5
H19A C19 H19B 109.5
O5 C19 H19C 109.5
H19A C19 H19C 109.5
H19B C19 H19C 109.5
C1 O1 C4 111.61(11)
C9 O3 C17 117.29(12)
C10 O4 C18 117.84(13)
C16 O5 C19 115.59(12)

loop_
_geom_bond_atom_site_label_1
_geom_bond_atom_site_label_2
_geom_bond_distance
C1 O2 1.2010(18)
C1 O1 1.3503(18)
C1 C2 1.506(2)
C2 C3 1.5418(19)
C2 H2A 0.9900
C2 H2B 0.9900
C3 C8 1.5245(19)
C3 C13 1.5621(19)
C3 C4 1.5621(19)
C4 O1 1.4629(16)
C4 C5 1.5134(19)
C4 C15 1.5415(19)
C5 C6 1.521(2)
C5 H5A 0.9900
C5 H5B 0.9900
C6 C7 1.509(2)
C6 H6A 0.9900
C6 H6B 0.9900
C7 C12 1.391(2)
C7 C8 1.4010(19)
C8 C9 1.399(2)
C9 O3 1.3816(17)
C9 C10 1.400(2)
C10 O4 1.3712(19)
C10 C11 1.385(2)
C11 C12 1.384(2)
C11 H11 0.9500
C12 H12 0.9500
C13 C14 1.5229(19)
C13 H13A 0.9900
C13 H13B 0.9900
C14 C15 1.520(2)
C14 H14A 0.9900
C14 H14B 0.9900
C15 C16 1.5068(19)
C15 H15 1.0000
C16 O6 1.1981(18)
C16 O5 1.3363(18)
C17 O3 1.4359(19)
C17 H17A 0.9800
C17 H17B 0.9800
C17 H17C 0.9800
C18 O4 1.4275(19)
C18 H18A 0.9800
C18 H18B 0.9800
C18 H18C 0.9800
C19 O5 1.4461(19)
C19 H19A 0.9800
C19 H19B 0.9800
C19 H19C 0.9800

loop_
_geom_torsion_atom_site_label_1
_geom_torsion_atom_site_label_2
_geom_torsion_atom_site_label_3
_geom_torsion_atom_site_label_4
_geom_torsion
O2 C1 C2 C3 169.48(15)
O1 C1 C2 C3 -11.20(16)
C1 C2 C3 C8 143.26(12)
C1 C2 C3 C13 -90.48(14)
C1 C2 C3 C4 21.02(14)
C8 C3 C4 O1 -145.24(11)
C2 C3 C4 O1 -23.80(13)
C13 C3 C4 O1 94.74(12)
C8 C3 C4 C5 -28.25(16)
C2 C3 C4 C5 93.19(13)
C13 C3 C4 C5 -148.27(12)
C8 C3 C4 C15 103.37(13)
C2 C3 C4 C15 -135.19(11)
C13 C3 C4 C15 -16.65(13)
O1 C4 C5 C6 172.19(11)
C15 C4 C5 C6 -68.42(16)
C3 C4 C5 C6 56.22(15)
C4 C5 C6 C7 -55.05(16)
C5 C6 C7 C12 -151.66(13)
C5 C6 C7 C8 27.80(19)
C12 C7 C8 C9 -1.6(2)
C6 C7 C8 C9 178.94(13)
C12 C7 C8 C3 179.35(13)
C6 C7 C8 C3 -0.1(2)
C2 C3 C8 C9 65.88(16)
C13 C3 C8 C9 -62.35(16)
C4 C3 C8 C9 -179.05(12)
C2 C3 C8 C7 -115.06(15)
C13 C3 C8 C7 116.71(14)
C4 C3 C8 C7 0.01(18)
C7 C8 C9 O3 -176.27(12)
C3 C8 C9 O3 2.82(19)
C7 C8 C9 C10 -0.2(2)
C3 C8 C9 C10 178.88(13)
O3 C9 C10 O4 -2.3(2)
C8 C9 C10 O4 -178.20(13)
O3 C9 C10 C11 177.54(13)
C8 C9 C10 C11 1.6(2)
O4 C10 C11 C12 178.60(14)
C9 C10 C11 C12 -1.2(2)
C10 C11 C12 C7 -0.6(2)
C8 C7 C12 C11 2.0(2)
C6 C7 C12 C11 -178.49(13)
C8 C3 C13 C14 -131.24(12)
C2 C3 C13 C14 101.15(14)
C4 C3 C13 C14 -8.72(14)
C3 C13 C14 C15 31.12(15)
C13 C14 C15 C16 -164.80(12)
C13 C14 C15 C4 -41.33(14)
O1 C4 C15 C16 48.30(14)
C5 C4 C15 C16 -71.81(16)
C3 C4 C15 C16 159.43(11)
O1 C4 C15 C14 -75.14(13)
C5 C4 C15 C14 164.76(12)
C3 C4 C15 C14 36.00(13)
C14 C15 C16 O6 8.2(2)
C4 C15 C16 O6 -109.37(17)
C14 C15 C16 O5 -172.24(12)
C4 C15 C16 O5 70.18(15)
O2 C1 O1 C4 174.47(14)
C2 C1 O1 C4 -4.91(16)
C5 C4 O1 C1 -102.74(13)
C15 C4 O1 C1 129.80(12)
C3 C4 O1 C1 18.76(14)
C8 C9 O3 C17 -125.41(15)
C10 C9 O3 C17 58.6(2)
C11 C10 O4 C18 9.5(2)
C9 C10 O4 C18 -170.68(14)
O6 C16 O5 C19 3.9(2)
C15 C16 O5 C19 -175.69(13)
